data_4028996
loop_
_publ_author_name
'Zhu, Gangguo'
'Kong, Wei'
'Feng, Hui'
'Qian, Zhaosheng'

_publ_section_title
;
 Synthesis of (Z)-1-Thio- and (Z)-2-Thio-1-alkenyl Boronates via
 Copper-Catalyzed Regiodivergent Hydroboration of Thioacetylenes: An
 Experimental and Theoretical Study.
;
_journal_issue 4
_journal_name_full 'The Journal of organic chemistry'
_journal_page_first 1786
_journal_page_last 1795
_journal_paper_doi 10.1021/jo4028402
_journal_volume 79
_journal_year 2014
_chemical_formula_sum 'C16 H23 B O2 S'
_chemical_formula_weight 290.21
_chemical_name_systematic
; 
 ? 
;
_space_group_IT_number 14
_symmetry_cell_setting monoclinic
_symmetry_space_group_name_Hall '-P 2ybc'
_symmetry_space_group_name_H-M 'P 1 21/c 1'
_atom_sites_solution_hydrogens geom
_atom_sites_solution_primary direct
_atom_sites_solution_secondary difmap
_audit_creation_method SHELXL-97
_cell_angle_alpha 90.00
_cell_angle_beta 117.107(6)
_cell_angle_gamma 90.00
_cell_formula_units_Z 4
_cell_length_a 17.3504(16)
_cell_length_b 6.1246(7)
_cell_length_c 17.8836(17)
_cell_measurement_temperature 296(2)
_cell_volume 1691.6(3)
_computing_cell_refinement 'Bruker XSCANS'
_computing_data_collection 'Bruker XSCANS'
_computing_data_reduction 'Bruker SHELXTL'
_computing_molecular_graphics 'Bruker SHELXTL'
_computing_publication_material 'Bruker SHELXTL'
_computing_structure_refinement 'SHELXL-97 (Sheldrick, 1997)'
_computing_structure_solution 'SHELXS-97 (Sheldrick, 1990)'
_diffrn_ambient_temperature 296(2)
_diffrn_measured_fraction_theta_full 0.997
_diffrn_measured_fraction_theta_max 0.997
_diffrn_measurement_device_type 'Bruker P4'
_diffrn_measurement_method '\w scans'
_diffrn_radiation_monochromator graphite
_diffrn_radiation_source 'fine-focus sealed tube'
_diffrn_radiation_type MoK\a
_diffrn_radiation_wavelength 0.71073
_diffrn_reflns_av_R_equivalents 0.0406
_diffrn_reflns_av_sigmaI/netI 0.0441
_diffrn_reflns_limit_h_max 22
_diffrn_reflns_limit_h_min -22
_diffrn_reflns_limit_k_max 7
_diffrn_reflns_limit_k_min -7
_diffrn_reflns_limit_l_max 23
_diffrn_reflns_limit_l_min -23
_diffrn_reflns_number 13822
_diffrn_reflns_theta_full 27.49
_diffrn_reflns_theta_max 27.49
_diffrn_reflns_theta_min 1.32
_exptl_absorpt_coefficient_mu 0.190
_exptl_absorpt_correction_type none
_exptl_crystal_colour colourless
_exptl_crystal_density_diffrn 1.140
_exptl_crystal_density_method 'not measured'
_exptl_crystal_description block
_exptl_crystal_F_000 624
_exptl_crystal_size_max 0.3
_exptl_crystal_size_mid 0.2
_exptl_crystal_size_min 0.1
_refine_diff_density_max 0.174
_refine_diff_density_min -0.206
_refine_diff_density_rms 0.039
_refine_ls_extinction_method none
_refine_ls_goodness_of_fit_ref 1.013
_refine_ls_hydrogen_treatment mixed
_refine_ls_matrix_type full
_refine_ls_number_parameters 181
_refine_ls_number_reflns 3861
_refine_ls_number_restraints 0
_refine_ls_restrained_S_all 1.013
_refine_ls_R_factor_all 0.0962
_refine_ls_R_factor_gt 0.0498
_refine_ls_shift/su_max 0.000
_refine_ls_shift/su_mean 0.000
_refine_ls_structure_factor_coef Fsqd
_refine_ls_weighting_details 'calc w=1/[\s^2^(Fo^2^)+(0.1000P)^2^+0.0000P] where P=(Fo^2^+2Fc^2^)/3'
_refine_ls_weighting_scheme calc
_refine_ls_wR_factor_gt 0.1464
_refine_ls_wR_factor_ref 0.1828
_reflns_number_gt 2168
_reflns_number_total 3861
_reflns_threshold_expression >2sigma(I)
_cod_data_source_file jo4028402_si_002.cif
_cod_data_source_block a
_cod_depositor_comments
;
The following automatic conversions were performed:

'_symmetry_cell_setting' value 'Monoclinic' changed to 'monoclinic'
according to
/usr/data/users/saulius/automatic-downloads/current/ACS/lib/dictionaries/cif_core.dic
dictionary named 'cif_core.dic' version 2.4.2 from 2011-04-26.

Automatic conversion script
Id: cif_fix_values 2281 2013-09-26 08:29:07Z andrius 
;
_cod_original_sg_symbol_H-M P2(1)/c
_cod_database_code 4028996

loop_
_symmetry_equiv_pos_as_xyz
'x, y, z'
'-x, y+1/2, -z+1/2'
'-x, -y, -z'
'x, -y-1/2, z-1/2'

loop_
_atom_site_label
_atom_site_type_symbol
_atom_site_fract_x
_atom_site_fract_y
_atom_site_fract_z
_atom_site_U_iso_or_equiv
_atom_site_adp_type
_atom_site_occupancy
_atom_site_symmetry_multiplicity
_atom_site_calc_flag
_atom_site_refinement_flags
S1 S 0.07354(4) 0.93997(13) 0.37207(4) 0.0668(3) Uani 1 1 d .
O2 O 0.20637(9) 0.5857(3) 0.23244(10) 0.0616(5) Uani 1 1 d .
O1 O 0.33653(10) 0.7551(3) 0.30444(9) 0.0588(4) Uani 1 1 d .
C15 C 0.21621(13) 0.8656(4) 0.34377(12) 0.0488(5) Uani 1 1 d .
C14 C 0.26985(13) 1.0281(4) 0.40827(12) 0.0479(5) Uani 1 1 d .
C13 C 0.35608(14) 0.9813(5) 0.46505(13) 0.0574(6) Uani 1 1 d .
H13A H 0.3800 0.8479 0.4618 0.069 Uiso 1 1 calc R
C12 C 0.23788(15) 1.2315(4) 0.41415(13) 0.0555(6) Uani 1 1 d .
H12A H 0.1814 1.2683 0.3762 0.067 Uiso 1 1 calc R
C11 C 0.13361(14) 0.8224(4) 0.32637(13) 0.0541(6) Uani 1 1 d .
H11A H 0.1053 0.7177 0.2852 0.065 Uiso 1 1 calc R
C10 C 0.35136(14) 0.5816(4) 0.25688(15) 0.0569(6) Uani 1 1 d .
C9 C 0.25761(16) 0.5256(4) 0.18942(15) 0.0594(6) Uani 1 1 d .
B B 0.25406(16) 0.7342(5) 0.29357(15) 0.0506(6) Uani 1 1 d .
C8 C 0.28765(18) 1.3812(4) 0.47496(15) 0.0653(7) Uani 1 1 d .
H8A H 0.2642 1.5154 0.4781 0.078 Uiso 1 1 calc R
C7 C -0.01664(16) 0.7526(5) 0.33893(19) 0.0791(8) Uani 1 1 d .
H7A H -0.0646 0.8267 0.3418 0.095 Uiso 1 1 calc R
H7B H -0.0350 0.7133 0.2807 0.095 Uiso 1 1 calc R
C6 C 0.40576(17) 1.1307(5) 0.52557(15) 0.0683(7) Uani 1 1 d .
H6A H 0.4626 1.0966 0.5633 0.082 Uiso 1 1 calc R
C5 C 0.37144(17) 1.3317(5) 0.53058(15) 0.0709(8) Uani 1 1 d .
H5A H 0.4051 1.4322 0.5714 0.085 Uiso 1 1 calc R
C4 C 0.41097(18) 0.6684(5) 0.22281(19) 0.0818(9) Uani 1 1 d .
H4A H 0.4670 0.6976 0.2686 0.123 Uiso 1 1 calc R
H4B H 0.3873 0.8007 0.1921 0.123 Uiso 1 1 calc R
H4C H 0.4164 0.5618 0.1861 0.123 Uiso 1 1 calc R
C3 C 0.24228(19) 0.2842(5) 0.1665(2) 0.0857(9) Uani 1 1 d .
H3A H 0.1834 0.2631 0.1247 0.128 Uiso 1 1 calc R
H3B H 0.2529 0.2006 0.2156 0.128 Uiso 1 1 calc R
H3C H 0.2808 0.2370 0.1446 0.128 Uiso 1 1 calc R
C2 C 0.39513(18) 0.3951(5) 0.31827(19) 0.0828(9) Uani 1 1 d .
H2A H 0.4524 0.4389 0.3582 0.124 Uiso 1 1 calc R
H2B H 0.3987 0.2693 0.2879 0.124 Uiso 1 1 calc R
H2C H 0.3619 0.3597 0.3473 0.124 Uiso 1 1 calc R
C1 C 0.0029(3) 0.5501(6) 0.3897(3) 0.1136(12) Uani 1 1 d .
H1A H -0.0476 0.4588 0.3685 0.170 Uiso 1 1 calc R
H1B H 0.0195 0.5869 0.4472 0.170 Uiso 1 1 calc R
H1C H 0.0494 0.4735 0.3862 0.170 Uiso 1 1 calc R
C16 C 0.2267(2) 0.6662(6) 0.11192(17) 0.0942(10) Uani 1 1 d .
H16A H 0.1688 0.6245 0.0729 0.141 Uiso 1 1 calc R
H16B H 0.2643 0.6471 0.0864 0.141 Uiso 1 1 calc R
H16C H 0.2271 0.8167 0.1272 0.141 Uiso 1 1 calc R

loop_
_atom_site_aniso_label
_atom_site_aniso_U_11
_atom_site_aniso_U_22
_atom_site_aniso_U_33
_atom_site_aniso_U_23
_atom_site_aniso_U_13
_atom_site_aniso_U_12
S1 0.0592(4) 0.0758(5) 0.0741(4) -0.0103(4) 0.0379(3) 0.0013(3)
O2 0.0542(9) 0.0664(11) 0.0705(10) -0.0206(9) 0.0337(8) -0.0059(8)
O1 0.0595(9) 0.0618(11) 0.0670(9) -0.0165(9) 0.0391(8) -0.0108(8)
C15 0.0532(12) 0.0468(14) 0.0489(11) 0.0013(11) 0.0255(10) 0.0034(11)
C14 0.0544(12) 0.0495(14) 0.0449(11) 0.0006(11) 0.0271(10) -0.0026(11)
C13 0.0561(13) 0.0637(17) 0.0556(13) 0.0022(12) 0.0283(11) 0.0028(12)
C12 0.0608(12) 0.0529(15) 0.0553(13) -0.0007(12) 0.0286(11) 0.0020(12)
C11 0.0541(12) 0.0575(15) 0.0485(12) -0.0018(11) 0.0216(10) 0.0046(11)
C10 0.0623(13) 0.0575(16) 0.0669(14) -0.0108(13) 0.0433(12) -0.0072(12)
C9 0.0664(14) 0.0560(16) 0.0642(14) -0.0121(13) 0.0371(12) -0.0040(12)
B 0.0549(14) 0.0473(16) 0.0523(14) -0.0011(13) 0.0269(12) 0.0006(12)
C8 0.0830(17) 0.0541(16) 0.0657(15) -0.0084(13) 0.0398(14) -0.0046(14)
C7 0.0560(14) 0.092(2) 0.0941(19) -0.0093(19) 0.0385(14) -0.0034(15)
C6 0.0599(14) 0.088(2) 0.0519(13) -0.0042(14) 0.0214(12) -0.0078(15)
C5 0.0791(18) 0.076(2) 0.0586(14) -0.0205(15) 0.0325(14) -0.0171(16)
C4 0.0878(18) 0.089(2) 0.0970(19) -0.0188(19) 0.0671(16) -0.0249(17)
C3 0.0921(19) 0.069(2) 0.119(2) -0.0397(18) 0.0675(18) -0.0186(16)
C2 0.0750(17) 0.089(2) 0.0937(19) 0.0149(18) 0.0464(15) 0.0154(16)
C1 0.115(3) 0.099(3) 0.132(3) 0.000(3) 0.061(2) -0.024(2)
C16 0.117(2) 0.097(2) 0.0649(16) -0.0025(18) 0.0385(16) 0.011(2)

loop_
_atom_type_symbol
_atom_type_description
_atom_type_scat_dispersion_real
_atom_type_scat_dispersion_imag
_atom_type_scat_source
C C 0.0033 0.0016 'International Tables Vol C Tables 4.2.6.8 and 6.1.1.4'
H H 0.0000 0.0000 'International Tables Vol C Tables 4.2.6.8 and 6.1.1.4'
B B 0.0013 0.0007 'International Tables Vol C Tables 4.2.6.8 and 6.1.1.4'
O O 0.0106 0.0060 'International Tables Vol C Tables 4.2.6.8 and 6.1.1.4'
S S 0.1246 0.1234 'International Tables Vol C Tables 4.2.6.8 and 6.1.1.4'

loop_
_geom_angle_atom_site_label_1
_geom_angle_atom_site_label_2
_geom_angle_atom_site_label_3
_geom_angle
C11 S1 C7 101.35(13)
B O2 C9 107.17(17)
B O1 C10 107.62(18)
C11 C15 C14 122.3(2)
C11 C15 B 116.7(2)
C14 C15 B 120.95(19)
C12 C14 C13 117.4(2)
C12 C14 C15 122.0(2)
C13 C14 C15 120.6(2)
C6 C13 C14 120.8(2)
C8 C12 C14 121.8(2)
C15 C11 S1 127.60(19)
O1 C10 C4 108.3(2)
O1 C10 C2 106.78(19)
C4 C10 C2 110.2(2)
O1 C10 C9 102.28(17)
C4 C10 C9 115.4(2)
C2 C10 C9 113.2(2)
O2 C9 C16 107.0(2)
O2 C9 C3 108.2(2)
C16 C9 C3 111.2(2)
O2 C9 C10 101.99(17)
C16 C9 C10 113.3(2)
C3 C9 C10 114.5(2)
O1 B O2 112.9(2)
O1 B C15 124.2(2)
O2 B C15 122.9(2)
C5 C8 C12 120.0(3)
C1 C7 S1 114.1(2)
C13 C6 C5 120.4(2)
C8 C5 C6 119.6(2)

loop_
_geom_bond_atom_site_label_1
_geom_bond_atom_site_label_2
_geom_bond_distance
S1 C11 1.746(2)
S1 C7 1.808(3)
O2 B 1.372(3)
O2 C9 1.463(3)
O1 B 1.359(3)
O1 C10 1.455(3)
C15 C11 1.347(3)
C15 C14 1.486(3)
C15 B 1.556(3)
C14 C12 1.387(3)
C14 C13 1.403(3)
C13 C6 1.379(3)
C12 C8 1.383(3)
C10 C4 1.516(3)
C10 C2 1.525(3)
C10 C9 1.559(3)
C9 C16 1.508(4)
C9 C3 1.525(4)
C8 C5 1.370(4)
C7 C1 1.482(4)
C6 C5 1.388(4)
